data_4515515
loop_
_publ_author_name
'Park, Hojoon'
'Chekshin, Nikita'
'Shen, Peng-Xiang'
'Yu, Jin-Quan'

_publ_section_title
;
 Ligand-Enabled, Palladium-Catalyzed \b-C(sp<sup>3</sup>)-H Arylation of
 Weinreb Amides.
;
_journal_issue 10
_journal_name_full 'ACS catalysis'
_journal_page_first 9292
_journal_page_last 9297
_journal_paper_doi 10.1021/acscatal.8b03014
_journal_volume 8
_journal_year 2018
_chemical_formula_moiety 'C21 H22 F N O4'
_chemical_formula_sum 'C21 H22 F N O4'
_chemical_formula_weight 371.39
_space_group_crystal_system monoclinic
_space_group_IT_number 14
_space_group_name_Hall '-P 2ybc'
_space_group_name_H-M_alt 'P 1 21/c 1'
_atom_sites_solution_hydrogens geom
_atom_sites_solution_primary dual
_atom_sites_solution_secondary difmap
_audit_creation_date 2018-05-04
_audit_creation_method
;
Olex2 1.2-beta
(compiled 2018.04.26 svn.r3504 for OlexSys, GUI svn.r5492)
;
_cell_angle_alpha 90
_cell_angle_beta 112.954(2)
_cell_angle_gamma 90
_cell_formula_units_Z 8
_cell_length_a 27.4465(18)
_cell_length_b 6.4873(4)
_cell_length_c 22.0138(15)
_cell_measurement_reflns_used 9110
_cell_measurement_temperature 100.0
_cell_measurement_theta_max 68.343
_cell_measurement_theta_min 3.498
_cell_volume 3609.3(4)
_computing_cell_refinement 'SAINT V8.38A (Bruker, 2017)'
_computing_data_collection 'APEX3 v2017.3-0 (Bruker, 2017)'
_computing_data_reduction 'SAINT V8.38A (Bruker, 2017)'
_computing_molecular_graphics 'Olex2 (Dolomanov et al., 2009)'
_computing_publication_material 'Olex2 (Dolomanov et al., 2009)'
_computing_structure_refinement 'ShelXL (Sheldrick, 2015)'
_computing_structure_solution 'ShelXT (Sheldrick, 2015)'
_diffrn_ambient_temperature 100.0
_diffrn_detector 'Bruker Platinum135 CCD'
_diffrn_detector_area_resol_mean 7.9
_diffrn_detector_type 'CCD Area Detector'
_diffrn_measured_fraction_theta_full 1.000
_diffrn_measured_fraction_theta_max 0.999
_diffrn_measurement_device 'Fixed Chi Three-Circle Diffractometer'
_diffrn_measurement_device_type 'Bruker D8 Platinum135'
_diffrn_measurement_method '\w and \f scans'
_diffrn_radiation_monochromator 'Double Bounce Multilayer Mirrors'
_diffrn_radiation_probe x-ray
_diffrn_radiation_type CuK\a
_diffrn_radiation_wavelength 1.54178
_diffrn_reflns_av_R_equivalents 0.0625
_diffrn_reflns_av_unetI/netI 0.0378
_diffrn_reflns_Laue_measured_fraction_full 1.000
_diffrn_reflns_Laue_measured_fraction_max 0.999
_diffrn_reflns_limit_h_max 32
_diffrn_reflns_limit_h_min -33
_diffrn_reflns_limit_k_max 7
_diffrn_reflns_limit_k_min -7
_diffrn_reflns_limit_l_max 26
_diffrn_reflns_limit_l_min -25
_diffrn_reflns_number 54256
_diffrn_reflns_point_group_measured_fraction_full 1.000
_diffrn_reflns_point_group_measured_fraction_max 0.999
_diffrn_reflns_theta_full 68.000
_diffrn_reflns_theta_max 68.379
_diffrn_reflns_theta_min 1.748
_diffrn_source 'Micro Focus Rotating Anode'
_diffrn_source_type 'Rigaku MicroMax-007HF'
_diffrn_standards_number 0
_exptl_absorpt_coefficient_mu 0.840
_exptl_absorpt_correction_T_max 0.3129
_exptl_absorpt_correction_T_min 0.2122
_exptl_absorpt_correction_type multi-scan
_exptl_absorpt_process_details
'SADABS-2016/2 (Bruker,2016/2) was used for absorption correction. wR2(int) was 0.1564 before and 0.0833 after correction. The Ratio of minimum to maximum transmission is 0.6782. The \l/2 correction factor is Not present.'
_exptl_crystal_colour Colorless
_exptl_crystal_colour_primary Colorless
_exptl_crystal_density_diffrn 1.367
_exptl_crystal_description Block
_exptl_crystal_F_000 1568
_exptl_crystal_size_max 0.219
_exptl_crystal_size_mid 0.135
_exptl_crystal_size_min 0.126
_refine_diff_density_max 0.243
_refine_diff_density_min -0.224
_refine_diff_density_rms 0.044
_refine_ls_extinction_method none
_refine_ls_goodness_of_fit_ref 1.032
_refine_ls_hydrogen_treatment constr
_refine_ls_matrix_type full
_refine_ls_number_parameters 493
_refine_ls_number_reflns 6618
_refine_ls_number_restraints 0
_refine_ls_restrained_S_all 1.032
_refine_ls_R_factor_all 0.0414
_refine_ls_R_factor_gt 0.0378
_refine_ls_shift/su_max 0.001
_refine_ls_shift/su_mean 0.000
_refine_ls_structure_factor_coef Fsqd
_refine_ls_weighting_details 'w=1/[\s^2^(Fo^2^)+(0.0534P)^2^+1.0939P] where P=(Fo^2^+2Fc^2^)/3'
_refine_ls_weighting_scheme calc
_refine_ls_wR_factor_gt 0.0987
_refine_ls_wR_factor_ref 0.1021
_reflns_Friedel_coverage 0.000
_reflns_number_gt 5973
_reflns_number_total 6618
_reflns_threshold_expression 'I > 2\s(I)'
_cod_data_source_file cs8b03014_si_001.cif
_cod_data_source_block Yu103
_cod_depositor_comments
;
The following automatic conversions were performed:

data item '_diffrn_radiation_probe' value 'X-ray' was changed to
'x-ray' in accordance with the
/home/data/users/saulius/crontab/automatic-downloads/current/ACS/lib/dictionaries/cif_core.dic
dictionary named 'cif_core.dic' version 2.4.2 last updated on
2011-04-26.

Automatic conversion script
Id: cif_fix_values 6909 2019-04-08 15:41:33Z antanas 
;
_cod_database_code 4515515
_shelx_shelxl_version_number 2018/3
_shelx_space_group_comment
;
The symmetry employed for this shelxl refinement is uniquely defined
by the following loop, which should always be used as a source of
symmetry information in preference to the above space-group names.
They are only intended as comments.
;
_shelx_estimated_absorpt_t_max 0.902
_shelx_estimated_absorpt_t_min 0.837
_olex2_refinement_description
;
1. Fixed Uiso
 At 1.2 times of:
  All C(H) groups, All C(H,H) groups
 At 1.5 times of:
  All C(H,H,H) groups
2.a Ternary CH refined with riding coordinates:
 C4(H4), C4'(H4')
2.b Secondary CH2 refined with riding coordinates:
 C3(H3A,H3B), C12(H12A,H12B), C3'(H3'A,H3'B), C12'(H12C,H12D)
2.c Aromatic/amide H refined with riding coordinates:
 C6(H6), C7(H7), C9(H9), C10(H10), C14(H14), C15(H15), C17(H17), C18(H18),
 C6'(H6'), C7'(H7'), C9'(H9'), C10'(H10'), C14'(H14'), C15'(H15'), C17'(H17'),
 C18'(H18')
2.d Idealised Me refined as rotating group:
 C19(H19A,H19B,H19C), C20(H20A,H20B,H20C), C21(H21A,H21B,H21C), C19'(H19D,H19E,
 H19F), C20'(H20D,H20E,H20F), C21'(H21D,H21E,H21F)
;
_olex2_submission_special_instructions 'No special instructions were received'

loop_
_space_group_symop_operation_xyz
'x, y, z'
'-x, y+1/2, -z+1/2'
'-x, -y, -z'
'x, -y-1/2, z-1/2'

loop_
_atom_site_label
_atom_site_type_symbol
_atom_site_fract_x
_atom_site_fract_y
_atom_site_fract_z
_atom_site_U_iso_or_equiv
_atom_site_adp_type
_atom_site_occupancy
_atom_site_site_symmetry_order
_atom_site_calc_flag
_atom_site_refinement_flags_posn
F1 F 0.35773(3) 0.51184(13) 0.54439(4) 0.03377(19) Uani 1 1 d .
O1 O 0.18119(4) 0.02415(13) 0.29354(4) 0.0262(2) Uani 1 1 d .
O2 O -0.07767(5) -0.01024(17) -0.01591(5) 0.0470(3) Uani 1 1 d .
O3 O -0.03778(4) -0.30782(15) 0.02704(5) 0.0332(2) Uani 1 1 d .
O4 O 0.13372(3) 0.45636(13) 0.19471(4) 0.0249(2) Uani 1 1 d .
N1 N 0.16754(4) 0.28874(15) 0.22370(5) 0.0224(2) Uani 1 1 d .
C1 C 0.16161(4) 0.19478(18) 0.27561(6) 0.0203(2) Uani 1 1 d .
C2 C 0.13182(5) 0.30885(18) 0.31035(6) 0.0214(3) Uani 1 1 d .
C3 C 0.10595(5) 0.1726(2) 0.34442(6) 0.0259(3) Uani 1 1 d .
H3A H 0.104850 0.222648 0.386354 0.031 Uiso 1 1 calc R
H3B H 0.110498 0.021757 0.342276 0.031 Uiso 1 1 calc R
C4 C 0.07154(5) 0.2817(2) 0.28159(6) 0.0250(3) Uani 1 1 d .
H4 H 0.052009 0.402890 0.288955 0.030 Uiso 1 1 calc R
C5 C 0.04256(5) 0.17214(19) 0.21825(6) 0.0241(3) Uani 1 1 d .
C6 C 0.05335(5) -0.0305(2) 0.20552(6) 0.0262(3) Uani 1 1 d .
H6 H 0.080383 -0.106038 0.238758 0.031 Uiso 1 1 calc R
C7 C 0.02510(5) -0.1229(2) 0.14499(6) 0.0271(3) Uani 1 1 d .
H7 H 0.033180 -0.260112 0.137060 0.032 Uiso 1 1 calc R
C8 C -0.01510(5) -0.0150(2) 0.09575(6) 0.0259(3) Uani 1 1 d .
C9 C -0.02635(5) 0.1863(2) 0.10822(7) 0.0282(3) Uani 1 1 d .
H9 H -0.053638 0.261261 0.075130 0.034 Uiso 1 1 calc R
C10 C 0.00205(5) 0.2776(2) 0.16863(6) 0.0264(3) Uani 1 1 d .
H10 H -0.006196 0.414740 0.176466 0.032 Uiso 1 1 calc R
C11 C -0.04690(5) -0.1059(2) 0.03000(6) 0.0289(3) Uani 1 1 d .
C12 C 0.15340(5) 0.51560(19) 0.34159(6) 0.0239(3) Uani 1 1 d .
H12A H 0.129510 0.571983 0.361494 0.029 Uiso 1 1 calc R
H12B H 0.152780 0.611835 0.306386 0.029 Uiso 1 1 calc R
C13 C 0.20931(5) 0.50929(18) 0.39426(6) 0.0217(3) Uani 1 1 d .
C14 C 0.23247(5) 0.32714(19) 0.42608(6) 0.0231(3) Uani 1 1 d .
H14 H 0.213504 0.201218 0.413544 0.028 Uiso 1 1 calc R
C15 C 0.28295(5) 0.3268(2) 0.47594(6) 0.0247(3) Uani 1 1 d .
H15 H 0.298892 0.202157 0.497028 0.030 Uiso 1 1 calc R
C16 C 0.30908(5) 0.5116(2) 0.49381(6) 0.0252(3) Uani 1 1 d .
C17 C 0.28850(5) 0.6952(2) 0.46295(6) 0.0267(3) Uani 1 1 d .
H17 H 0.308033 0.819821 0.475572 0.032 Uiso 1 1 calc R
C18 C 0.23831(5) 0.69237(19) 0.41281(6) 0.0247(3) Uani 1 1 d .
H18 H 0.223410 0.817031 0.390725 0.030 Uiso 1 1 calc R
C19 C -0.06707(6) -0.4043(2) -0.03600(7) 0.0346(3) Uani 1 1 d .
H19A H -0.057333 -0.340125 -0.069982 0.052 Uiso 1 1 calc GR
H19B H -0.105082 -0.386565 -0.047457 0.052 Uiso 1 1 calc GR
H19C H -0.058612 -0.551697 -0.033250 0.052 Uiso 1 1 calc GR
C20 C 0.18326(5) 0.1731(2) 0.17752(6) 0.0268(3) Uani 1 1 d .
H20A H 0.151773 0.114856 0.142711 0.040 Uiso 1 1 calc GR
H20B H 0.207249 0.061447 0.201002 0.040 Uiso 1 1 calc GR
H20C H 0.201319 0.265398 0.157794 0.040 Uiso 1 1 calc GR
C21 C 0.16443(6) 0.6295(2) 0.18929(7) 0.0344(3) Uani 1 1 d .
H21A H 0.183841 0.591649 0.161833 0.052 Uiso 1 1 calc GR
H21B H 0.189570 0.669259 0.233310 0.052 Uiso 1 1 calc GR
H21C H 0.140826 0.745540 0.169014 0.052 Uiso 1 1 calc GR
F1' F 0.85614(3) 0.34174(13) 1.02184(4) 0.0356(2) Uani 1 1 d .
O1' O 0.67902(4) 0.85329(13) 0.77505(4) 0.0274(2) Uani 1 1 d .
O2' O 0.40409(4) 1.00716(17) 0.49204(5) 0.0426(3) Uani 1 1 d .
O3' O 0.46748(4) 1.24840(15) 0.52355(5) 0.0329(2) Uani 1 1 d .
O4' O 0.63156(3) 0.42641(13) 0.67509(4) 0.0264(2) Uani 1 1 d .
N1' N 0.66788(4) 0.58293(16) 0.70813(5) 0.0240(2) Uani 1 1 d .
C1' C 0.65979(5) 0.68147(18) 0.75779(6) 0.0218(3) Uani 1 1 d .
C2' C 0.62961(5) 0.56974(19) 0.79214(6) 0.0230(3) Uani 1 1 d .
C3' C 0.60661(5) 0.7029(2) 0.83005(6) 0.0272(3) Uani 1 1 d .
H3'A H 0.612580 0.853372 0.830139 0.033 Uiso 1 1 calc R
H3'B H 0.606381 0.647301 0.871824 0.033 Uiso 1 1 calc R
C4' C 0.56944(5) 0.6058(2) 0.76632(6) 0.0262(3) Uani 1 1 d .
H4' H 0.549087 0.485594 0.772637 0.031 Uiso 1 1 calc R
C5' C 0.53974(5) 0.7318(2) 0.70655(6) 0.0254(3) Uani 1 1 d .
C6' C 0.49478(5) 0.6470(2) 0.65747(7) 0.0281(3) Uani 1 1 d .
H6' H 0.484353 0.510610 0.662608 0.034 Uiso 1 1 calc R
C7' C 0.46508(5) 0.7582(2) 0.60139(7) 0.0292(3) Uani 1 1 d .
H7' H 0.434554 0.697399 0.568845 0.035 Uiso 1 1 calc R
C8' C 0.47956(5) 0.9580(2) 0.59228(7) 0.0269(3) Uani 1 1 d .
C9' C 0.52427(5) 1.0452(2) 0.64097(7) 0.0279(3) Uani 1 1 d .
H9' H 0.534730 1.181277 0.635516 0.033 Uiso 1 1 calc R
C10' C 0.55353(5) 0.9338(2) 0.69738(7) 0.0284(3) Uani 1 1 d .
H10' H 0.583524 0.996050 0.730426 0.034 Uiso 1 1 calc R
C11' C 0.44616(5) 1.0694(2) 0.53107(7) 0.0291(3) Uani 1 1 d .
C12' C 0.65087(5) 0.35963(19) 0.82115(6) 0.0249(3) Uani 1 1 d .
H12C H 0.648766 0.265797 0.784749 0.030 Uiso 1 1 calc R
H12D H 0.627750 0.302669 0.842103 0.030 Uiso 1 1 calc R
C13' C 0.70763(5) 0.36160(19) 0.87193(6) 0.0233(3) Uani 1 1 d .
C14' C 0.73579(5) 0.17622(19) 0.88914(6) 0.0264(3) Uani 1 1 d .
H14' H 0.720061 0.053389 0.866462 0.032 Uiso 1 1 calc R
C15' C 0.78606(5) 0.1678(2) 0.93849(6) 0.0283(3) Uani 1 1 d .
H15' H 0.804893 0.041272 0.949762 0.034 Uiso 1 1 calc R
C16' C 0.80805(5) 0.3480(2) 0.97085(6) 0.0267(3) Uani 1 1 d .
C17' C 0.78292(5) 0.5347(2) 0.95389(6) 0.0255(3) Uani 1 1 d .
H17' H 0.799686 0.657426 0.975565 0.031 Uiso 1 1 calc R
C18' C 0.73242(5) 0.54068(19) 0.90434(6) 0.0245(3) Uani 1 1 d .
H18' H 0.714506 0.668956 0.892389 0.029 Uiso 1 1 calc R
C19' C 0.43650(5) 1.3632(2) 0.46457(7) 0.0340(3) Uani 1 1 d .
H19D H 0.433268 1.282817 0.425488 0.051 Uiso 1 1 calc GR
H19E H 0.454089 1.494467 0.464305 0.051 Uiso 1 1 calc GR
H19F H 0.401193 1.389941 0.464042 0.051 Uiso 1 1 calc GR
C20' C 0.69066(5) 0.6908(2) 0.66742(6) 0.0274(3) Uani 1 1 d .
H20D H 0.703741 0.590051 0.644190 0.041 Uiso 1 1 calc GR
H20E H 0.720040 0.777580 0.695482 0.041 Uiso 1 1 calc GR
H20F H 0.663540 0.777258 0.635187 0.041 Uiso 1 1 calc GR
C21' C 0.65929(6) 0.2439(2) 0.66919(8) 0.0363(3) Uani 1 1 d .
H21D H 0.680820 0.276053 0.643867 0.054 Uiso 1 1 calc GR
H21E H 0.633645 0.136089 0.646428 0.054 Uiso 1 1 calc GR
H21F H 0.682261 0.195370 0.713246 0.054 Uiso 1 1 calc GR

loop_
_atom_site_aniso_label
_atom_site_aniso_U_11
_atom_site_aniso_U_22
_atom_site_aniso_U_33
_atom_site_aniso_U_23
_atom_site_aniso_U_13
_atom_site_aniso_U_12
F1 0.0228(4) 0.0423(5) 0.0287(4) 0.0015(3) 0.0018(3) -0.0065(3)
O1 0.0287(5) 0.0224(4) 0.0267(5) 0.0020(3) 0.0100(4) 0.0043(4)
O2 0.0500(6) 0.0460(6) 0.0294(5) -0.0034(5) -0.0015(5) 0.0132(5)
O3 0.0315(5) 0.0333(5) 0.0282(5) -0.0041(4) 0.0044(4) -0.0009(4)
O4 0.0269(4) 0.0196(4) 0.0269(4) 0.0039(3) 0.0091(4) 0.0028(3)
N1 0.0230(5) 0.0209(5) 0.0235(5) 0.0018(4) 0.0092(4) 0.0034(4)
C1 0.0164(5) 0.0216(6) 0.0199(6) -0.0014(4) 0.0039(5) -0.0022(4)
C2 0.0192(6) 0.0238(6) 0.0204(6) -0.0002(4) 0.0068(5) 0.0007(5)
C3 0.0243(6) 0.0311(7) 0.0238(6) 0.0004(5) 0.0108(5) -0.0012(5)
C4 0.0202(6) 0.0286(6) 0.0267(6) -0.0005(5) 0.0097(5) 0.0010(5)
C5 0.0174(6) 0.0289(6) 0.0268(6) 0.0004(5) 0.0095(5) -0.0032(5)
C6 0.0200(6) 0.0281(6) 0.0281(7) 0.0028(5) 0.0066(5) 0.0012(5)
C7 0.0232(6) 0.0272(6) 0.0298(7) -0.0003(5) 0.0093(5) -0.0004(5)
C8 0.0197(6) 0.0320(7) 0.0260(6) 0.0005(5) 0.0088(5) -0.0019(5)
C9 0.0220(6) 0.0329(7) 0.0276(7) 0.0042(5) 0.0073(5) 0.0026(5)
C10 0.0222(6) 0.0268(6) 0.0300(7) 0.0013(5) 0.0098(5) 0.0016(5)
C11 0.0236(6) 0.0360(7) 0.0269(7) 0.0000(5) 0.0096(5) 0.0006(6)
C12 0.0237(6) 0.0239(6) 0.0230(6) -0.0024(5) 0.0079(5) 0.0022(5)
C13 0.0232(6) 0.0238(6) 0.0200(6) -0.0018(4) 0.0105(5) 0.0001(5)
C14 0.0234(6) 0.0239(6) 0.0227(6) -0.0012(5) 0.0098(5) -0.0027(5)
C15 0.0241(6) 0.0274(6) 0.0229(6) 0.0027(5) 0.0094(5) 0.0007(5)
C16 0.0206(6) 0.0346(7) 0.0193(6) -0.0015(5) 0.0065(5) -0.0036(5)
C17 0.0294(7) 0.0263(6) 0.0257(6) -0.0039(5) 0.0121(5) -0.0069(5)
C18 0.0291(6) 0.0220(6) 0.0243(6) -0.0008(5) 0.0119(5) -0.0003(5)
C19 0.0306(7) 0.0407(8) 0.0280(7) -0.0069(6) 0.0064(6) -0.0043(6)
C20 0.0310(7) 0.0262(6) 0.0269(6) -0.0011(5) 0.0152(5) 0.0014(5)
C21 0.0469(8) 0.0216(6) 0.0410(8) 0.0003(5) 0.0240(7) -0.0038(6)
F1' 0.0253(4) 0.0428(5) 0.0319(4) 0.0001(3) 0.0037(3) 0.0029(3)
O1' 0.0292(5) 0.0246(4) 0.0280(5) -0.0034(4) 0.0109(4) -0.0061(4)
O2' 0.0283(5) 0.0438(6) 0.0414(6) 0.0023(5) -0.0019(5) -0.0085(4)
O3' 0.0252(5) 0.0341(5) 0.0326(5) 0.0026(4) 0.0040(4) -0.0031(4)
O4' 0.0266(4) 0.0243(4) 0.0278(5) -0.0057(3) 0.0101(4) -0.0054(4)
N1' 0.0243(5) 0.0241(5) 0.0249(5) -0.0033(4) 0.0110(4) -0.0058(4)
C1' 0.0181(6) 0.0228(6) 0.0216(6) 0.0007(5) 0.0046(5) 0.0006(5)
C2' 0.0216(6) 0.0245(6) 0.0221(6) -0.0017(5) 0.0078(5) -0.0030(5)
C3' 0.0268(6) 0.0315(7) 0.0251(6) -0.0022(5) 0.0121(5) -0.0017(5)
C4' 0.0222(6) 0.0290(6) 0.0295(7) -0.0013(5) 0.0123(5) -0.0034(5)
C5' 0.0199(6) 0.0294(6) 0.0289(6) -0.0041(5) 0.0118(5) -0.0004(5)
C6' 0.0223(6) 0.0275(6) 0.0351(7) -0.0040(5) 0.0118(5) -0.0040(5)
C7' 0.0203(6) 0.0324(7) 0.0325(7) -0.0062(5) 0.0077(5) -0.0048(5)
C8' 0.0202(6) 0.0307(7) 0.0299(7) -0.0041(5) 0.0098(5) 0.0005(5)
C9' 0.0221(6) 0.0265(6) 0.0331(7) -0.0034(5) 0.0086(5) -0.0020(5)
C10' 0.0219(6) 0.0286(6) 0.0310(7) -0.0050(5) 0.0066(5) -0.0045(5)
C11' 0.0217(6) 0.0328(7) 0.0310(7) -0.0046(5) 0.0083(5) -0.0004(5)
C12' 0.0263(6) 0.0246(6) 0.0242(6) 0.0001(5) 0.0103(5) -0.0043(5)
C13' 0.0270(6) 0.0246(6) 0.0210(6) 0.0006(5) 0.0122(5) -0.0021(5)
C14' 0.0327(7) 0.0233(6) 0.0256(6) -0.0017(5) 0.0139(5) -0.0029(5)
C15' 0.0323(7) 0.0263(6) 0.0284(7) 0.0025(5) 0.0140(6) 0.0043(5)
C16' 0.0230(6) 0.0357(7) 0.0213(6) 0.0016(5) 0.0085(5) 0.0009(5)
C17' 0.0272(6) 0.0266(6) 0.0241(6) -0.0032(5) 0.0115(5) -0.0037(5)
C18' 0.0274(6) 0.0236(6) 0.0238(6) 0.0005(5) 0.0114(5) 0.0005(5)
C19' 0.0271(7) 0.0375(7) 0.0316(7) 0.0031(6) 0.0051(6) 0.0026(6)
C20' 0.0275(6) 0.0302(7) 0.0272(7) 0.0002(5) 0.0135(5) -0.0044(5)
C21' 0.0491(9) 0.0245(7) 0.0456(8) -0.0045(6) 0.0297(7) -0.0013(6)

loop_
_atom_type_symbol
_atom_type_description
_atom_type_scat_dispersion_real
_atom_type_scat_dispersion_imag
_atom_type_scat_source
C C 0.0181 0.0091 'International Tables Vol C Tables 4.2.6.8 and 6.1.1.4'
H H 0.0000 0.0000 'International Tables Vol C Tables 4.2.6.8 and 6.1.1.4'
F F 0.0727 0.0534 'International Tables Vol C Tables 4.2.6.8 and 6.1.1.4'
N N 0.0311 0.0180 'International Tables Vol C Tables 4.2.6.8 and 6.1.1.4'
O O 0.0492 0.0322 'International Tables Vol C Tables 4.2.6.8 and 6.1.1.4'

loop_
_geom_angle_atom_site_label_1
_geom_angle_atom_site_label_2
_geom_angle_atom_site_label_3
_geom_angle
C11 O3 C19 115.17(11)
N1 O4 C21 109.64(9)
O4 N1 C20 113.76(9)
C1 N1 O4 116.89(9)
C1 N1 C20 121.37(10)
O1 C1 N1 119.60(11)
O1 C1 C2 122.28(11)
N1 C1 C2 118.10(10)
C1 C2 C4 116.34(10)
C1 C2 C12 117.95(10)
C3 C2 C1 114.70(10)
C3 C2 C4 59.69(8)
C3 C2 C12 118.03(10)
C12 C2 C4 117.14(10)
C2 C3 C4 61.12(8)
C3 C4 C2 59.19(8)
C5 C4 C2 122.53(10)
C5 C4 C3 123.26(11)
C6 C5 C4 123.94(11)
C10 C5 C4 118.05(11)
C10 C5 C6 118.01(12)
C7 C6 C5 120.97(12)
C6 C7 C8 120.34(12)
C7 C8 C11 122.83(12)
C9 C8 C7 119.04(12)
C9 C8 C11 118.13(12)
C10 C9 C8 120.33(12)
C9 C10 C5 121.31(12)
O2 C11 O3 123.05(13)
O2 C11 C8 124.33(13)
O3 C11 C8 112.62(11)
C2 C12 C13 114.89(10)
C14 C13 C12 122.19(11)
C14 C13 C18 118.48(11)
C18 C13 C12 119.32(11)
C15 C14 C13 121.06(11)
C16 C15 C14 118.20(12)
F1 C16 C15 118.04(11)
F1 C16 C17 118.93(11)
C15 C16 C17 123.03(11)
C16 C17 C18 117.99(11)
C17 C18 C13 121.19(12)
C11' O3' C19' 115.10(10)
N1' O4' C21' 110.26(9)
O4' N1' C20' 114.55(9)
C1' N1' O4' 116.73(9)
C1' N1' C20' 120.91(11)
O1' C1' N1' 119.41(11)
O1' C1' C2' 122.34(11)
N1' C1' C2' 118.17(11)
C1' C2' C4' 117.50(10)
C1' C2' C12' 116.45(10)
C3' C2' C1' 115.79(11)
C3' C2' C4' 59.66(8)
C3' C2' C12' 117.24(10)
C12' C2' C4' 118.12(10)
C2' C3' C4' 61.48(8)
C3' C4' C2' 58.86(8)
C5' C4' C2' 123.15(10)
C5' C4' C3' 121.91(11)
C6' C5' C4' 118.69(12)
C6' C5' C10' 117.64(12)
C10' C5' C4' 123.65(12)
C7' C6' C5' 121.24(12)
C6' C7' C8' 120.69(12)
C7' C8' C9' 118.78(13)
C7' C8' C11' 118.20(12)
C9' C8' C11' 123.01(12)
C10' C9' C8' 120.25(12)
C9' C10' C5' 121.39(12)
O2' C11' O3' 122.94(13)
O2' C11' C8' 124.20(13)
O3' C11' C8' 112.85(11)
C2' C12' C13' 114.56(10)
C14' C13' C12' 119.37(11)
C18' C13' C12' 122.56(11)
C18' C13' C14' 118.02(11)
C15' C14' C13' 121.49(12)
C16' C15' C14' 118.24(12)
F1' C16' C15' 119.32(12)
F1' C16' C17' 118.32(12)
C17' C16' C15' 122.36(12)
C16' C17' C18' 118.69(12)
C17' C18' C13' 121.09(12)

loop_
_geom_bond_atom_site_label_1
_geom_bond_atom_site_label_2
_geom_bond_distance
F1 C16 1.3649(14)
O1 C1 1.2266(15)
O2 C11 1.2059(17)
O3 C11 1.3398(17)
O3 C19 1.4469(16)
O4 N1 1.4104(13)
O4 C21 1.4369(16)
N1 C1 1.3598(16)
N1 C20 1.4573(16)
C1 C2 1.5128(16)
C2 C3 1.5044(17)
C2 C4 1.5337(16)
C2 C12 1.5182(17)
C3 C4 1.5121(18)
C4 C5 1.4888(18)
C5 C6 1.3999(18)
C5 C10 1.3967(18)
C6 C7 1.3890(19)
C7 C8 1.3961(18)
C8 C9 1.3938(19)
C8 C11 1.4897(18)
C9 C10 1.3851(19)
C12 C13 1.5209(17)
C13 C14 1.3942(17)
C13 C18 1.3990(17)
C14 C15 1.3921(18)
C15 C16 1.3734(18)
C16 C17 1.3782(19)
C17 C18 1.3893(18)
F1' C16' 1.3595(15)
O1' C1' 1.2284(15)
O2' C11' 1.2085(17)
O3' C11' 1.3396(17)
O3' C19' 1.4500(16)
O4' N1' 1.4100(13)
O4' C21' 1.4406(16)
N1' C1' 1.3574(16)
N1' C20' 1.4562(16)
C1' C2' 1.5074(17)
C2' C3' 1.5004(17)
C2' C4' 1.5403(17)
C2' C12' 1.5217(17)
C3' C4' 1.5129(18)
C4' C5' 1.4924(18)
C5' C6' 1.3976(18)
C5' C10' 1.4006(19)
C6' C7' 1.387(2)
C7' C8' 1.3931(19)
C8' C9' 1.3961(18)
C8' C11' 1.4882(19)
C9' C10' 1.3899(19)
C12' C13' 1.5226(17)
C13' C14' 1.3996(18)
C13' C18' 1.3939(18)
C14' C15' 1.3847(19)
C15' C16' 1.3794(19)
C16' C17' 1.3715(19)
C17' C18' 1.3904(18)
